data_2023205
loop_
_publ_author_name
'Novikov, Egor M.'
'Guillen Campos, Jesus'
'Read de Alaniz, Javier'
'Fonari, Marina S.'
'Timofeeva, Tatiana V.'

_publ_section_title
;
 Synthesis, molecular and crystal structures of
 4-amino-3,5-difluorobenzonitrile, ethyl 4-amino-3,5-difluorobenzoate, and
 diethyl 4,4&#x2032;-(diazene-1,2-diyl)bis(3,5-difluorobenzoate)
;
_journal_issue 8
_journal_name_full 'Acta Crystallographica Section E Crystallographic Communications'
_journal_paper_doi 10.1107/S2056989024006819
_journal_volume 80
_journal_year 2024
_chemical_formula_iupac 'C18 H14 F4 N2 O4'
_chemical_formula_moiety 'C18 H14 F4 N2 O4'
_chemical_formula_sum 'C18 H14 F4 N2 O4'
_chemical_formula_weight 398.31
_chemical_name_systematic
;
Diethyl 4,4'-(diazene-1,2-diyl)bis(3,5-difluorobenzoate)
;
_space_group_crystal_system triclinic
_space_group_IT_number 2
_space_group_name_Hall '-P 1'
_space_group_name_H-M_alt 'P -1'
_atom_sites_solution_hydrogens mixed
_atom_sites_solution_primary direct
_audit_creation_method
;
Olex2 1.5
(compiled 2023.08.24 svn.re1ec1418 for OlexSys, GUI svn.r6817)
;
_cell_angle_alpha 99.330(8)
_cell_angle_beta 99.431(8)
_cell_angle_gamma 96.442(7)
_cell_formula_units_Z 1
_cell_length_a 4.6106(17)
_cell_length_b 8.839(3)
_cell_length_c 10.969(4)
_cell_measurement_reflns_used 1029
_cell_measurement_temperature 100.15
_cell_measurement_theta_max 27.19
_cell_measurement_theta_min 2.36
_cell_volume 430.7(3)
_computing_cell_refinement
;
SAINT-Plus V8.40b (Bruker, 2019)
;
_computing_data_collection
;
APEX2 Ver. 2019.11-0. (Bruker, 2019)
;
_computing_data_reduction
;
SAINT-Plus V8.40b (Bruker, 2019)
;
_computing_molecular_graphics
;
Olex2 1.5 (Dolomanov <i>et al.</i>,  2009)
;
_computing_publication_material
;
Olex2 1.5 (Dolomanov <i>et al.</i>,  2009)
;
_computing_structure_refinement
;
SHELXL  (Sheldrick, 2015b)
;
_computing_structure_solution
;
SHELXS  (Sheldrick, 2008)
;
_diffrn_ambient_temperature 100.15
_diffrn_detector 'charge-coupled device (CCD) area detector'
_diffrn_detector_area_resol_mean 7.9
_diffrn_measured_fraction_theta_full 0.990
_diffrn_measured_fraction_theta_max 0.971
_diffrn_measurement_device 'three-circle diffractometer'
_diffrn_measurement_device_type 'Bruker SMART APEXII'
_diffrn_measurement_method '\w and \f scans'
_diffrn_radiation_monochromator graphite
_diffrn_radiation_probe x-ray
_diffrn_radiation_type 'Mo K\a'
_diffrn_radiation_wavelength 0.71073
_diffrn_reflns_av_R_equivalents 0.0231
_diffrn_reflns_av_unetI/netI 0.0411
_diffrn_reflns_limit_h_max 5
_diffrn_reflns_limit_h_min -5
_diffrn_reflns_limit_k_max 11
_diffrn_reflns_limit_k_min -11
_diffrn_reflns_limit_l_max 14
_diffrn_reflns_limit_l_min -12
_diffrn_reflns_number 3269
_diffrn_reflns_theta_full 25.242
_diffrn_reflns_theta_max 27.478
_diffrn_reflns_theta_min 1.915
_diffrn_source 'sealed X-ray tube'
_diffrn_source_current 43.0
_diffrn_source_power 1.634
_diffrn_source_voltage 38.0
_exptl_absorpt_coefficient_mu 0.137
_exptl_absorpt_correction_T_max 0.986
_exptl_absorpt_correction_T_min 0.926
_exptl_absorpt_correction_type multi-scan
_exptl_absorpt_process_details
;
(SADABS; Krause <i>et al.</i>,  2015)
;
_exptl_crystal_colour 'dark brown'
_exptl_crystal_density_diffrn 1.536
_exptl_crystal_density_method 'not measured'
_exptl_crystal_description needle
_exptl_crystal_F_000 204
_exptl_crystal_size_max 0.57
_exptl_crystal_size_mid 0.13
_exptl_crystal_size_min 0.1
_refine_diff_density_max 0.283
_refine_diff_density_min -0.293
_refine_ls_extinction_method none
_refine_ls_goodness_of_fit_ref 1.009
_refine_ls_hydrogen_treatment mixed
_refine_ls_matrix_type full
_refine_ls_number_parameters 132
_refine_ls_number_reflns 1913
_refine_ls_number_restraints 0
_refine_ls_restrained_S_all 1.009
_refine_ls_R_factor_all 0.0640
_refine_ls_R_factor_gt 0.0466
_refine_ls_shift/su_max 0.000
_refine_ls_shift/su_mean 0.000
_refine_ls_structure_factor_coef Fsqd
_refine_ls_weighting_details 'w=1/[\s^2^(Fo^2^)+(0.0945P)^2^] where P=(Fo^2^+2Fc^2^)/3'
_refine_ls_weighting_scheme calc
_refine_ls_wR_factor_gt 0.1381
_refine_ls_wR_factor_ref 0.1499
_reflns_number_gt 1414
_reflns_number_total 1913
_reflns_threshold_expression 'I > 2\s(I)'
_cod_data_source_file jq2034.cif
_cod_data_source_block III
_cod_database_code 2023205
_shelx_space_group_comment
;
The symmetry employed for this shelxl refinement is uniquely defined
by the following loop, which should always be used as a source of
symmetry information in preference to the above space-group names.
They are only intended as comments.
;

loop_
_space_group_symop_operation_xyz
'x, y, z'
'-x, -y, -z'

loop_
_atom_site_type_symbol
_atom_site_label
_atom_site_fract_x
_atom_site_fract_y
_atom_site_fract_z
_atom_site_U_iso_or_equiv
_atom_site_adp_type
_atom_site_calc_flag
_atom_site_occupancy
_atom_site_disorder_assembly
_atom_site_disorder_group
F F1 0.3292(3) 0.83917(13) 0.96263(11) 0.0332(3) Uani d 1 . .
F F2 0.2359(3) 0.43669(13) 1.19462(11) 0.0352(3) Uani d 1 . .
O O1 -0.2904(3) 0.84303(16) 1.39751(13) 0.0308(4) Uani d 1 . .
O O2 -0.1813(3) 1.04412(15) 1.30209(12) 0.0261(3) Uani d 1 . .
N N1 0.4466(3) 0.55792(18) 0.98505(15) 0.0256(4) Uani d 1 . .
C C1 0.2996(4) 0.6346(2) 1.07526(16) 0.0206(4) Uani d 1 . .
C C2 0.2364(4) 0.7829(2) 1.05820(17) 0.0235(4) Uani d 1 . .
C C3 0.0879(4) 0.8714(2) 1.13506(17) 0.0229(4) Uani d 1 . .
C C4 -0.0091(4) 0.8109(2) 1.23300(17) 0.0212(4) Uani d 1 . .
C C5 0.0423(4) 0.6636(2) 1.25239(17) 0.0232(4) Uani d 1 . .
H H5 -0.028030 0.621698 1.318322 0.028 Uiso calc 1 . .
C C6 0.1961(4) 0.5799(2) 1.17490(17) 0.0223(4) Uani d 1 . .
C C7 -0.1761(4) 0.8990(2) 1.32022(17) 0.0223(4) Uani d 1 . .
C C8 -0.3390(4) 1.1407(2) 1.38246(19) 0.0277(4) Uani d 1 . .
H H8A -0.296123 1.121791 1.469698 0.033 Uiso calc 1 . .
H H8B -0.556011 1.116299 1.351234 0.033 Uiso calc 1 . .
C C9 -0.2333(5) 1.3059(2) 1.3787(2) 0.0347(5) Uani d 1 . .
H H9A -0.274544 1.322754 1.291824 0.052 Uiso calc 1 . .
H H9B -0.018988 1.329046 1.411153 0.052 Uiso calc 1 . .
H H9C -0.337013 1.374039 1.430782 0.052 Uiso calc 1 . .
H H3 0.060(4) 0.969(2) 1.117(2) 0.027(5) Uiso d 1 . .

loop_
_atom_site_aniso_label
_atom_site_aniso_U_11
_atom_site_aniso_U_22
_atom_site_aniso_U_33
_atom_site_aniso_U_12
_atom_site_aniso_U_13
_atom_site_aniso_U_23
F1 0.0480(7) 0.0331(6) 0.0279(7) 0.0169(5) 0.0208(5) 0.0111(5)
F2 0.0462(7) 0.0308(6) 0.0397(7) 0.0187(5) 0.0220(6) 0.0152(5)
O1 0.0320(7) 0.0348(8) 0.0301(8) 0.0085(6) 0.0151(6) 0.0072(6)
O2 0.0271(7) 0.0277(7) 0.0256(7) 0.0089(5) 0.0108(5) 0.0016(6)
N1 0.0250(8) 0.0295(8) 0.0239(8) 0.0092(6) 0.0078(6) 0.0028(7)
C1 0.0174(8) 0.0253(9) 0.0183(9) 0.0055(6) 0.0029(7) 0.0005(7)
C2 0.0243(9) 0.0293(10) 0.0180(9) 0.0056(7) 0.0050(7) 0.0056(7)
C3 0.0246(9) 0.0241(9) 0.0210(9) 0.0075(7) 0.0039(7) 0.0047(7)
C4 0.0155(8) 0.0270(9) 0.0190(9) 0.0031(6) 0.0016(7) -0.0005(7)
C5 0.0198(8) 0.0297(10) 0.0201(9) 0.0036(7) 0.0038(7) 0.0042(7)
C6 0.0214(8) 0.0224(9) 0.0233(10) 0.0061(7) 0.0018(7) 0.0050(7)
C7 0.0186(8) 0.0279(9) 0.0185(9) 0.0036(7) 0.0010(7) 0.0010(7)
C8 0.0258(9) 0.0299(10) 0.0283(10) 0.0093(7) 0.0117(8) -0.0026(8)
C9 0.0398(11) 0.0325(11) 0.0329(11) 0.0114(9) 0.0109(9) 0.0009(9)

loop_
_atom_type_symbol
_atom_type_description
_atom_type_scat_dispersion_real
_atom_type_scat_dispersion_imag
_atom_type_scat_source
C C 0.0033 0.0016 'International Tables Vol C Tables 4.2.6.8 and 6.1.1.4'
H H 0.0000 0.0000 'International Tables Vol C Tables 4.2.6.8 and 6.1.1.4'
F F 0.0171 0.0103 'International Tables Vol C Tables 4.2.6.8 and 6.1.1.4'
N N 0.0061 0.0033 'International Tables Vol C Tables 4.2.6.8 and 6.1.1.4'
O O 0.0106 0.0060 'International Tables Vol C Tables 4.2.6.8 and 6.1.1.4'

loop_
_geom_angle_atom_site_label_1
_geom_angle_atom_site_label_2
_geom_angle_atom_site_label_3
_geom_angle_site_symmetry_1
_geom_angle_site_symmetry_3
_geom_angle
_geom_angle_publ_flag
C7 O2 C8 . . 116.47(14) ?
N1 N1 C1 2_667 . 114.4(2) ?
C2 C1 N1 . . 115.52(16) ?
C6 C1 N1 . . 128.64(16) ?
C6 C1 C2 . . 115.76(16) ?
F1 C2 C1 . . 117.69(16) ?
F1 C2 C3 . . 119.19(16) ?
C3 C2 C1 . . 123.11(17) ?
C2 C3 C4 . . 118.52(17) ?
C2 C3 H3 . . 116.6(13) ?
C4 C3 H3 . . 124.9(13) ?
C3 C4 C5 . . 120.65(17) ?
C3 C4 C7 . . 121.92(17) ?
C5 C4 C7 . . 117.42(17) ?
C4 C5 H5 . . 120.5 ?
C6 C5 C4 . . 119.07(17) ?
C6 C5 H5 . . 120.5 ?
F2 C6 C1 . . 119.66(16) ?
F2 C6 C5 . . 117.43(16) ?
C5 C6 C1 . . 122.86(17) ?
O1 C7 O2 . . 124.89(17) ?
O1 C7 C4 . . 123.19(18) ?
O2 C7 C4 . . 111.91(16) ?
O2 C8 H8A . . 110.3 ?
O2 C8 H8B . . 110.3 ?
O2 C8 C9 . . 107.28(15) ?
H8A C8 H8B . . 108.5 ?
C9 C8 H8A . . 110.3 ?
C9 C8 H8B . . 110.3 ?
C8 C9 H9A . . 109.5 ?
C8 C9 H9B . . 109.5 ?
C8 C9 H9C . . 109.5 ?
H9A C9 H9B . . 109.5 ?
H9A C9 H9C . . 109.5 ?
H9B C9 H9C . . 109.5 ?

loop_
_geom_bond_atom_site_label_1
_geom_bond_atom_site_label_2
_geom_bond_site_symmetry_2
_geom_bond_distance
_geom_bond_publ_flag
F1 C2 . 1.341(2) ?
F2 C6 . 1.345(2) ?
O1 C7 . 1.211(2) ?
O2 C7 . 1.332(2) ?
O2 C8 . 1.463(2) ?
N1 N1 2_667 1.252(3) ?
N1 C1 . 1.415(2) ?
C1 C2 . 1.409(3) ?
C1 C6 . 1.395(3) ?
C2 C3 . 1.373(3) ?
C3 C4 . 1.389(3) ?
C3 H3 . 0.94(2) ?
C4 C5 . 1.392(3) ?
C4 C7 . 1.500(2) ?
C5 H5 . 0.9500 ?
C5 C6 . 1.373(3) ?
C8 H8A . 0.9900 ?
C8 H8B . 0.9900 ?
C8 C9 . 1.496(3) ?
C9 H9A . 0.9800 ?
C9 H9B . 0.9800 ?
C9 H9C . 0.9800 ?

loop_
_geom_torsion_atom_site_label_1
_geom_torsion_atom_site_label_2
_geom_torsion_atom_site_label_3
_geom_torsion_atom_site_label_4
_geom_torsion_site_symmetry_1
_geom_torsion_site_symmetry_2
_geom_torsion_site_symmetry_3
_geom_torsion_site_symmetry_4
_geom_torsion
_geom_torsion_publ_flag
F1 C2 C3 C4 . . . . 179.45(15) ?
N1 N1 C1 C2 2_667 . . . 166.37(19) ?
N1 N1 C1 C6 2_667 . . . -17.2(3) ?
N1 C1 C2 F1 . . . . -2.4(2) ?
N1 C1 C2 C3 . . . . 178.22(15) ?
N1 C1 C6 F2 . . . . 0.7(3) ?
N1 C1 C6 C5 . . . . -176.52(16) ?
C1 C2 C3 C4 . . . . -1.1(3) ?
C2 C1 C6 F2 . . . . 177.21(15) ?
C2 C1 C6 C5 . . . . -0.1(3) ?
C2 C3 C4 C5 . . . . -0.2(3) ?
C2 C3 C4 C7 . . . . -179.22(14) ?
C3 C4 C5 C6 . . . . 1.4(3) ?
C3 C4 C7 O1 . . . . 171.84(16) ?
C3 C4 C7 O2 . . . . -8.3(2) ?
C4 C5 C6 F2 . . . . -178.54(14) ?
C4 C5 C6 C1 . . . . -1.2(3) ?
C5 C4 C7 O1 . . . . -7.2(3) ?
C5 C4 C7 O2 . . . . 172.65(14) ?
C6 C1 C2 F1 . . . . -179.32(14) ?
C6 C1 C2 C3 . . . . 1.3(3) ?
C7 O2 C8 C9 . . . . 161.06(16) ?
C7 C4 C5 C6 . . . . -179.59(14) ?
C8 O2 C7 O1 . . . . -0.2(3) ?
C8 O2 C7 C4 . . . . 179.99(13) ?
